data_7109940
loop_
_publ_author_name
'Xing Li'
'Xiuhua Zhao'
'Jie Zhang'
'Yayun Zhao'

_publ_section_title
;
 Assembly of a multilayer film and catalytic application in Suzuki
 cross-coupling reaction based on synergistic effects of a conjugated
 organometallic pyridyl Pt(C[triple bond, length as m-dash]C)2 moiety with
 palladium
;
_journal_name_full Chem.Commun.
_journal_page_first 10004
_journal_paper_doi 10.1039/c3cc44439b
_journal_volume 49
_journal_year 2013
_chemical_formula_moiety 'C50 H38 N2 P2 Pt'
_chemical_formula_sum 'C50 H38 N2 P2 Pt'
_chemical_formula_weight 923.85
_chemical_name_systematic
;
?
;
_space_group_IT_number 14
_symmetry_cell_setting monoclinic
_symmetry_space_group_name_Hall '-P 2ybc'
_symmetry_space_group_name_H-M 'P 1 21/c 1'
_atom_sites_solution_hydrogens geom
_atom_sites_solution_primary direct
_atom_sites_solution_secondary difmap
_audit_creation_method SHELXL-97
_cell_angle_alpha 90.00
_cell_angle_beta 101.5980(10)
_cell_angle_gamma 90.00
_cell_formula_units_Z 2
_cell_length_a 12.0599(12)
_cell_length_b 22.474(2)
_cell_length_c 7.8012(8)
_cell_measurement_reflns_used 18318
_cell_measurement_temperature 293(2)
_cell_measurement_theta_max 27.52
_cell_measurement_theta_min 1.72
_cell_volume 2071.2(3)
_computing_cell_refinement 'SAINT (Bruker, 1999)'
_computing_data_collection 'SMART (Bruker, 1997)'
_computing_data_reduction SAINT
_computing_molecular_graphics 'SHELXTL-PLUS (Sheldrick, 1990)'
_computing_publication_material SHELXL-97
_computing_structure_refinement 'SHELXL-97 (Sheldrick, 1997)'
_computing_structure_solution 'SHELXS-97 (Sheldrick, 1990)'
_diffrn_ambient_temperature 293(2)
_diffrn_measured_fraction_theta_full 0.998
_diffrn_measured_fraction_theta_max 0.998
_diffrn_measurement_device_type 'Bruker-AXS area detector'
_diffrn_measurement_method 'phi and omega scans'
_diffrn_radiation_monochromator graphite
_diffrn_radiation_source 'fine-focus sealed tube'
_diffrn_radiation_type MoK\a
_diffrn_radiation_wavelength 0.71073
_diffrn_reflns_av_R_equivalents 0.0387
_diffrn_reflns_av_sigmaI/netI 0.0346
_diffrn_reflns_limit_h_max 15
_diffrn_reflns_limit_h_min -15
_diffrn_reflns_limit_k_max 29
_diffrn_reflns_limit_k_min -26
_diffrn_reflns_limit_l_max 10
_diffrn_reflns_limit_l_min -9
_diffrn_reflns_number 17791
_diffrn_reflns_theta_full 27.52
_diffrn_reflns_theta_max 27.52
_diffrn_reflns_theta_min 1.72
_diffrn_standards_decay_% none
_diffrn_standards_interval_count none
_diffrn_standards_interval_time none
_diffrn_standards_number none
_exptl_absorpt_coefficient_mu 3.501
_exptl_absorpt_correction_T_max 0.811
_exptl_absorpt_correction_T_min 0.722
_exptl_absorpt_correction_type 'semi-empirical from equivalents'
_exptl_absorpt_process_details 'SADABS (Sheldrick, 1996)'
_exptl_crystal_colour colorless
_exptl_crystal_density_diffrn 1.481
_exptl_crystal_density_method 'not measured'
_exptl_crystal_description needle-like
_exptl_crystal_F_000 920
_exptl_crystal_size_max 0.24
_exptl_crystal_size_mid 0.08
_exptl_crystal_size_min 0.06
_refine_diff_density_max 0.519
_refine_diff_density_min -1.017
_refine_diff_density_rms 0.138
_refine_ls_extinction_method none
_refine_ls_goodness_of_fit_ref 1.177
_refine_ls_hydrogen_treatment constr
_refine_ls_matrix_type full
_refine_ls_number_parameters 250
_refine_ls_number_reflns 4744
_refine_ls_number_restraints 2
_refine_ls_restrained_S_all 2.818
_refine_ls_R_factor_all 0.0354
_refine_ls_R_factor_gt 0.0276
_refine_ls_shift/su_max 0.000
_refine_ls_shift/su_mean 0.000
_refine_ls_structure_factor_coef Fsqd
_refine_ls_weighting_details 'calc w=1/[\s^2^(Fo^2^)+(0.0296P)^2^+0.9831P] where P=(Fo^2^+2Fc^2^)/3'
_refine_ls_weighting_scheme calc
_refine_ls_wR_factor_gt 0.0717
_refine_ls_wR_factor_ref 0.0755
_reflns_number_gt 3908
_reflns_number_total 4744
_reflns_threshold_expression >2sigma(I)
_cod_data_source_file c3cc44439b.txt
_cod_data_source_block 1
_cod_original_cell_volume 2071.2(4)
_cod_original_sg_symbol_H-M 'P 21/c'
_cod_database_code 7109940

loop_
_symmetry_equiv_pos_as_xyz
'x, y, z'
'-x, y+1/2, -z+1/2'
'-x, -y, -z'
'x, -y-1/2, z-1/2'

loop_
_atom_site_label
_atom_site_type_symbol
_atom_site_fract_x
_atom_site_fract_y
_atom_site_fract_z
_atom_site_U_iso_or_equiv
_atom_site_adp_type
_atom_site_occupancy
_atom_site_symmetry_multiplicity
_atom_site_calc_flag
_atom_site_refinement_flags
Pt1 Pt 0.5000 0.0000 1.0000 0.02994(16) Uani 1 2 d S
P1 P 0.38433(15) 0.06473(8) 1.1148(2) 0.0292(4) Uani 1 1 d .
N1 N 0.9845(12) 0.2088(7) 1.176(2) 0.117(5) Uani 1 1 d .
C1 C 0.3067(7) 0.1135(3) 0.9458(10) 0.0350(16) Uani 1 1 d .
C2 C 0.3536(7) 0.1280(4) 0.8024(10) 0.0454(19) Uani 1 1 d .
H2 H 0.4224 0.1116 0.7906 0.054 Uiso 1 1 calc R
C3 C 0.2975(9) 0.1673(4) 0.6767(12) 0.059(3) Uani 1 1 d .
H3 H 0.3294 0.1775 0.5817 0.071 Uiso 1 1 calc R
C4 C 0.1954(9) 0.1909(4) 0.6922(13) 0.060(3) Uani 1 1 d .
H4 H 0.1581 0.2175 0.6090 0.072 Uiso 1 1 calc R
C5 C 0.1478(9) 0.1745(5) 0.8356(14) 0.064(3) Uani 1 1 d D
H5 H 0.0771 0.1893 0.8444 0.076 Uiso 1 1 calc R
C6 C 0.2028(8) 0.1377(5) 0.9603(12) 0.054(2) Uani 1 1 d .
H6 H 0.1714 0.1284 1.0565 0.064 Uiso 1 1 calc R
C7 C 0.2751(6) 0.0321(3) 1.2174(10) 0.0346(16) Uani 1 1 d D
C8 C 0.1846(8) 0.0024(3) 1.1094(14) 0.048(2) Uani 1 1 d D
H8 H 0.1780 0.0020 0.9886 0.058 Uiso 1 1 calc R
C9 C 0.1043(8) -0.0266(5) 1.1881(14) 0.056(2) Uani 1 1 d .
H9 H 0.0467 -0.0484 1.1187 0.067 Uiso 1 1 calc R
C10 C 0.1093(10) -0.0233(6) 1.3643(16) 0.069(3) Uani 1 1 d .
H10 H 0.0548 -0.0424 1.4138 0.082 Uiso 1 1 calc R
C11 C 0.1958(13) 0.0085(5) 1.4697(17) 0.073(4) Uani 1 1 d .
H11 H 0.1981 0.0118 1.5892 0.088 Uiso 1 1 calc R
C12 C 0.2793(8) 0.0357(4) 1.3960(11) 0.049(2) Uani 1 1 d .
H12 H 0.3380 0.0563 1.4671 0.059 Uiso 1 1 calc R
C13 C 0.4623(6) 0.1143(3) 1.2818(9) 0.0362(16) Uani 1 1 d .
C14 C 0.4451(8) 0.1755(4) 1.2784(11) 0.047(2) Uani 1 1 d .
H14 H 0.3916 0.1925 1.1893 0.057 Uiso 1 1 calc R
C15 C 0.5073(10) 0.2112(4) 1.4073(13) 0.065(3) Uani 1 1 d .
H15 H 0.4963 0.2522 1.4039 0.078 Uiso 1 1 calc R
C16 C 0.5861(10) 0.1860(5) 1.5414(14) 0.072(3) Uani 1 1 d .
H16 H 0.6275 0.2101 1.6282 0.087 Uiso 1 1 calc R
C17 C 0.6032(9) 0.1255(5) 1.5470(12) 0.064(3) Uani 1 1 d .
H17 H 0.6550 0.1086 1.6385 0.077 Uiso 1 1 calc R
C18 C 0.5431(7) 0.0898(4) 1.4156(11) 0.051(2) Uani 1 1 d .
H18 H 0.5568 0.0491 1.4170 0.062 Uiso 1 1 calc R
C19 C 0.6202(6) 0.0626(3) 1.0400(11) 0.0406(17) Uani 1 1 d .
C20 C 0.6938(7) 0.0990(4) 1.0699(12) 0.048(2) Uani 1 1 d .
C21 C 0.7896(8) 0.1381(4) 1.1061(12) 0.046(2) Uani 1 1 d .
C22 C 0.8897(9) 0.1199(6) 1.2178(14) 0.072(3) Uani 1 1 d .
H22 H 0.8935 0.0830 1.2728 0.087 Uiso 1 1 calc R
C23 C 0.9819(11) 0.1566(8) 1.2455(19) 0.098(5) Uani 1 1 d .
H23 H 1.0474 0.1431 1.3194 0.118 Uiso 1 1 calc R
C24 C 0.7916(11) 0.1929(5) 1.0289(16) 0.075(3) Uani 1 1 d .
H24 H 0.7282 0.2074 0.9524 0.090 Uiso 1 1 calc R
C25 C 0.8919(17) 0.2263(7) 1.068(2) 0.114(6) Uani 1 1 d .
H25 H 0.8929 0.2633 1.0150 0.137 Uiso 1 1 calc R

loop_
_atom_site_aniso_label
_atom_site_aniso_U_11
_atom_site_aniso_U_22
_atom_site_aniso_U_33
_atom_site_aniso_U_23
_atom_site_aniso_U_13
_atom_site_aniso_U_12
Pt1 0.0201(2) 0.0286(2) 0.0407(3) -0.00113(15) 0.00515(16) 0.00064(14)
P1 0.0238(8) 0.0313(9) 0.0325(9) 0.0011(7) 0.0055(7) 0.0045(7)
N1 0.090(9) 0.127(12) 0.142(12) -0.058(10) 0.045(8) -0.073(9)
C1 0.033(4) 0.034(4) 0.037(4) -0.001(3) 0.004(3) 0.008(3)
C2 0.049(5) 0.048(5) 0.043(4) 0.009(4) 0.018(4) 0.013(4)
C3 0.079(7) 0.060(6) 0.044(5) 0.017(4) 0.020(5) 0.014(5)
C4 0.068(6) 0.050(5) 0.054(5) 0.014(4) -0.005(5) 0.023(5)
C5 0.050(6) 0.071(7) 0.070(7) 0.016(5) 0.010(5) 0.031(5)
C6 0.050(5) 0.070(6) 0.046(5) 0.019(4) 0.021(4) 0.027(5)
C7 0.028(4) 0.038(4) 0.039(4) 0.004(3) 0.009(3) 0.007(3)
C8 0.031(5) 0.063(6) 0.051(5) 0.004(4) 0.011(4) 0.003(3)
C9 0.035(5) 0.064(6) 0.070(7) 0.005(5) 0.013(4) -0.008(4)
C10 0.056(6) 0.085(7) 0.074(7) 0.021(6) 0.033(6) -0.005(6)
C11 0.075(9) 0.102(10) 0.050(6) 0.009(5) 0.027(6) -0.014(6)
C12 0.049(5) 0.058(6) 0.043(5) 0.006(4) 0.013(4) -0.003(4)
C13 0.037(4) 0.040(4) 0.033(4) -0.003(3) 0.010(3) 0.000(3)
C14 0.061(5) 0.040(4) 0.042(5) -0.002(3) 0.013(4) 0.001(4)
C15 0.093(8) 0.047(5) 0.057(6) -0.016(5) 0.020(6) -0.013(5)
C16 0.079(8) 0.086(8) 0.049(6) -0.021(6) 0.006(5) -0.027(6)
C17 0.059(6) 0.079(7) 0.045(5) -0.004(5) -0.008(4) -0.004(5)
C18 0.047(5) 0.050(5) 0.052(5) -0.001(4) -0.002(4) 0.001(4)
C19 0.028(4) 0.041(4) 0.054(5) -0.006(4) 0.012(3) -0.003(3)
C20 0.036(4) 0.048(5) 0.060(5) -0.010(4) 0.013(4) -0.010(4)
C21 0.043(5) 0.051(5) 0.048(5) -0.013(4) 0.018(4) -0.015(4)
C22 0.055(6) 0.084(8) 0.072(7) -0.010(6) 0.001(5) -0.019(6)
C23 0.054(7) 0.141(13) 0.096(10) -0.045(9) 0.006(7) -0.035(8)
C24 0.083(8) 0.056(6) 0.085(8) -0.003(6) 0.013(6) -0.024(6)
C25 0.143(15) 0.075(9) 0.140(14) -0.007(9) 0.064(12) -0.055(10)

loop_
_atom_type_symbol
_atom_type_description
_atom_type_scat_dispersion_real
_atom_type_scat_dispersion_imag
_atom_type_scat_source
C C 0.0033 0.0016 'International Tables Vol C Tables 4.2.6.8 and 6.1.1.4'
H H 0.0000 0.0000 'International Tables Vol C Tables 4.2.6.8 and 6.1.1.4'
N N 0.0061 0.0033 'International Tables Vol C Tables 4.2.6.8 and 6.1.1.4'
P P 0.1023 0.0942 'International Tables Vol C Tables 4.2.6.8 and 6.1.1.4'
Pt Pt -1.7033 8.3905 'International Tables Vol C Tables 4.2.6.8 and 6.1.1.4'

loop_
_geom_angle_atom_site_label_1
_geom_angle_atom_site_label_2
_geom_angle_atom_site_label_3
_geom_angle
_geom_angle_site_symmetry_1
_geom_angle_site_symmetry_3
C19 Pt1 C19 180.0(7) 3_657 .
C19 Pt1 P1 91.6(2) 3_657 .
C19 Pt1 P1 88.4(2) . .
C19 Pt1 P1 88.4(2) 3_657 3_657
C19 Pt1 P1 91.6(2) . 3_657
P1 Pt1 P1 180.00(8) . 3_657
C1 P1 C13 105.4(4) . .
C1 P1 C7 104.3(3) . .
C13 P1 C7 104.2(3) . .
C1 P1 Pt1 111.1(2) . .
C13 P1 Pt1 113.3(2) . .
C7 P1 Pt1 117.4(2) . .
C23 N1 C25 116.7(12) . .
C6 C1 C2 119.5(7) . .
C6 C1 P1 121.1(6) . .
C2 C1 P1 119.4(6) . .
C3 C2 C1 119.9(8) . .
C3 C2 H2 120.1 . .
C1 C2 H2 120.1 . .
C4 C3 C2 120.2(8) . .
C4 C3 H3 119.9 . .
C2 C3 H3 119.9 . .
C3 C4 C5 119.2(8) . .
C3 C4 H4 120.4 . .
C5 C4 H4 120.4 . .
C6 C5 C4 121.0(9) . .
C6 C5 H5 119.5 . .
C4 C5 H5 119.5 . .
C5 C6 C1 120.2(8) . .
C5 C6 H6 119.9 . .
C1 C6 H6 119.9 . .
C12 C7 C8 119.8(7) . .
C12 C7 P1 122.3(6) . .
C8 C7 P1 118.0(6) . .
C7 C8 C9 118.5(9) . .
C7 C8 H8 120.7 . .
C9 C8 H8 120.7 . .
C10 C9 C8 121.4(10) . .
C10 C9 H9 119.3 . .
C8 C9 H9 119.3 . .
C9 C10 C11 119.8(9) . .
C9 C10 H10 120.1 . .
C11 C10 H10 120.1 . .
C10 C11 C12 120.0(11) . .
C10 C11 H11 120.0 . .
C12 C11 H11 120.0 . .
C7 C12 C11 120.3(9) . .
C7 C12 H12 119.8 . .
C11 C12 H12 119.8 . .
C14 C13 C18 119.1(8) . .
C14 C13 P1 122.5(6) . .
C18 C13 P1 118.4(6) . .
C15 C14 C13 120.2(9) . .
C15 C14 H14 119.9 . .
C13 C14 H14 119.9 . .
C14 C15 C16 120.0(9) . .
C14 C15 H15 120.0 . .
C16 C15 H15 120.0 . .
C17 C16 C15 120.3(9) . .
C17 C16 H16 119.8 . .
C15 C16 H16 119.8 . .
C16 C17 C18 119.7(9) . .
C16 C17 H17 120.1 . .
C18 C17 H17 120.1 . .
C17 C18 C13 120.6(9) . .
C17 C18 H18 119.7 . .
C13 C18 H18 119.7 . .
C20 C19 Pt1 177.5(8) . .
C19 C20 C21 174.5(10) . .
C24 C21 C22 116.5(9) . .
C24 C21 C20 123.2(10) . .
C22 C21 C20 120.2(9) . .
C23 C22 C21 119.6(12) . .
C23 C22 H22 120.2 . .
C21 C22 H22 120.2 . .
N1 C23 C22 124.6(14) . .
N1 C23 H23 117.7 . .
C22 C23 H23 117.7 . .
C21 C24 C25 118.3(13) . .
C21 C24 H24 120.8 . .
C25 C24 H24 120.8 . .
N1 C25 C24 124.2(14) . .
N1 C25 H25 117.9 . .
C24 C25 H25 117.9 . .

loop_
_geom_bond_atom_site_label_1
_geom_bond_atom_site_label_2
_geom_bond_distance
_geom_bond_site_symmetry_2
Pt1 C19 1.999(7) 3_657
Pt1 C19 1.999(8) .
Pt1 P1 2.3165(17) .
Pt1 P1 2.3165(17) 3_657
P1 C1 1.822(8) .
P1 C13 1.825(8) .
P1 C7 1.827(7) .
N1 C23 1.30(2) .
N1 C25 1.32(2) .
C1 C6 1.390(11) .
C1 C2 1.391(11) .
C2 C3 1.390(11) .
C2 H2 0.9300 .
C3 C4 1.368(13) .
C3 H3 0.9300 .
C4 C5 1.406(14) .
C4 H4 0.9300 .
C5 C6 1.346(12) .
C5 H5 0.9300 .
C6 H6 0.9300 .
C7 C12 1.386(11) .
C7 C8 1.406(12) .
C8 C9 1.406(12) .
C8 H8 0.9300 .
C9 C10 1.366(15) .
C9 H9 0.9300 .
C10 C11 1.390(19) .
C10 H10 0.9300 .
C11 C12 1.395(14) .
C11 H11 0.9300 .
C12 H12 0.9300 .
C13 C14 1.390(11) .
C13 C18 1.391(11) .
C14 C15 1.384(12) .
C14 H14 0.9300 .
C15 C16 1.385(15) .
C15 H15 0.9300 .
C16 C17 1.374(15) .
C16 H16 0.9300 .
C17 C18 1.387(12) .
C17 H17 0.9300 .
C18 H18 0.9300 .
C19 C20 1.195(11) .
C20 C21 1.434(12) .
C21 C24 1.373(14) .
C21 C22 1.401(14) .
C22 C23 1.366(16) .
C22 H22 0.9300 .
C23 H23 0.9300 .
C24 C25 1.405(19) .
C24 H24 0.9300 .
C25 H25 0.9300 .
